data_7124486
loop_
_publ_author_name
'Dutta, Ranjan'
'Firmansyah, Dikhi'
'Kim, Jihoon'
'Jo, Hongil'
'Ok, Kang Min'
'Lee, Chang-Hee'

_publ_section_title
;
 Unexpected halide anion binding modes in meso-bis-ethynyl
 picket-calix[4]pyrroles: effects of meso-\p (ethynyl) extension.
;
_journal_issue 57
_journal_name_full 'Chemical communications (Cambridge, England)'
_journal_page_first 7936
_journal_page_last 7939
_journal_paper_doi 10.1039/c8cc04393k
_journal_volume 54
_journal_year 2018
_chemical_absolute_configuration unk
_chemical_formula_moiety 'C42 H40 N4, C8 H20 N, Cl'
_chemical_formula_sum 'C50 H60 Cl N5'
_chemical_formula_weight 766.48
_space_group_IT_number 4
_space_group_name_Hall 'P 2yb'
_space_group_name_H-M_alt 'P 1 21 1'
_symmetry_cell_setting monoclinic
_symmetry_Int_Tables_number 4
_symmetry_space_group_name_Hall 'P 2yb'
_symmetry_space_group_name_H-M 'P 1 21 1'
_atom_sites_solution_hydrogens mixed
_audit_conform_dict_location ftp://ftp.iucr.org/pub/cif_core.dic
_audit_conform_dict_name cif_core.dic
_audit_conform_dict_version 2.3
_audit_creation_date 2017-07-10T11:58:07-00:00
_audit_creation_method 'WinGX routine CIF_UPDATE'
_audit_update_record
;
2018-03-02 deposited with the CCDC.
2018-06-28 downloaded from the CCDC.
;
_cell_angle_alpha 90
_cell_angle_beta 102.641(2)
_cell_angle_gamma 90
_cell_formula_units_Z 2
_cell_length_a 10.1635(19)
_cell_length_b 20.791(4)
_cell_length_c 10.5547(19)
_cell_measurement_reflns_used 7187
_cell_measurement_temperature 203(2)
_cell_measurement_theta_max 26.369
_cell_measurement_theta_min 2.274
_cell_measurement_wavelength 0.71073
_cell_volume 2176.2(7)
_computing_molecular_graphics 'Ortep for Windows (Farrugia, 2012)'
_computing_publication_material 'WinGX publication routines (Farrugia, 2012)'
_computing_structure_refinement 'SHELXL-2013 (Sheldrick, 2013)'
_computing_structure_solution 'SHELXS-2013/1 (Sheldrick, 2008)'
_diffrn_ambient_temperature 203(2)
_diffrn_measured_fraction_theta_full 0.997
_diffrn_measured_fraction_theta_max 0.973
_diffrn_measurement_device_type 'Bruker APEX-II CCD'
_diffrn_measurement_method '\f and \w scans'
_diffrn_radiation_monochromator graphite
_diffrn_radiation_probe x-ray
_diffrn_radiation_source 'fine-focus sealed tube'
_diffrn_radiation_type MoK\a
_diffrn_radiation_wavelength 0.71073
_diffrn_reflns_av_R_equivalents 0.0427
_diffrn_reflns_av_unetI/netI 0.0562
_diffrn_reflns_Laue_measured_fraction_full 0.997
_diffrn_reflns_Laue_measured_fraction_max 0.973
_diffrn_reflns_limit_h_max 13
_diffrn_reflns_limit_h_min -13
_diffrn_reflns_limit_k_max 26
_diffrn_reflns_limit_k_min -27
_diffrn_reflns_limit_l_max 14
_diffrn_reflns_limit_l_min -14
_diffrn_reflns_number 23725
_diffrn_reflns_point_group_measured_fraction_full 0.997
_diffrn_reflns_point_group_measured_fraction_max 0.972
_diffrn_reflns_theta_full 25.242
_diffrn_reflns_theta_max 28.26
_diffrn_reflns_theta_min 2.054
_exptl_absorpt_coefficient_mu 0.128
_exptl_absorpt_correction_T_max 0.7457
_exptl_absorpt_correction_T_min 0.6877
_exptl_absorpt_correction_type multi-scan
_exptl_absorpt_process_details
; 
 SADABS(Blessing, 1995) 
;
_exptl_crystal_colour colorless
_exptl_crystal_density_diffrn 1.17
_exptl_crystal_density_method 'not measured'
_exptl_crystal_description brick
_exptl_crystal_F_000 824
_exptl_crystal_size_max 0.446
_exptl_crystal_size_mid 0.198
_exptl_crystal_size_min 0.189
_refine_diff_density_max 0.256
_refine_diff_density_min -0.179
_refine_diff_density_rms 0.038
_refine_ls_abs_structure_details
;
 Refined as an inversion twin.
;
_refine_ls_abs_structure_Flack 0.23(7)
_refine_ls_extinction_method none
_refine_ls_goodness_of_fit_ref 1.048
_refine_ls_hydrogen_treatment mixed
_refine_ls_matrix_type full
_refine_ls_number_constraints 0
_refine_ls_number_parameters 522
_refine_ls_number_reflns 9618
_refine_ls_number_restraints 1
_refine_ls_restrained_S_all 1.048
_refine_ls_R_factor_all 0.0672
_refine_ls_R_factor_gt 0.0488
_refine_ls_shift/su_max 0.001
_refine_ls_shift/su_mean 0
_refine_ls_structure_factor_coef Fsqd
_refine_ls_weighting_details 'w=1/[\s^2^(Fo^2^)+(0.0202P)^2^+0.4591P] where P=(Fo^2^+2Fc^2^)/3'
_refine_ls_weighting_scheme calc
_refine_ls_wR_factor_gt 0.0825
_refine_ls_wR_factor_ref 0.0922
_reflns_Friedel_coverage 0.947
_reflns_Friedel_fraction_full 0.997
_reflns_Friedel_fraction_max 0.972
_reflns_number_gt 7758
_reflns_number_total 9618
_reflns_threshold_expression 'I > 2\s(I)'
_cod_data_source_file c8cc04393k3.cif
_cod_data_source_block '[C42H40N4][C8H20N]Cl'
_cod_original_cell_volume 2176.3(7)
_cod_original_sg_symbol_H-M 'P 21'
_cod_database_code 7124486
_shelx_estimated_absorpt_t_min 0.945
_shelx_estimated_absorpt_t_max 0.976

loop_
_symmetry_equiv_pos_as_xyz
'x, y, z'
'-x, y+1/2, -z'

loop_
_atom_site_label
_atom_site_type_symbol
_atom_site_fract_x
_atom_site_fract_y
_atom_site_fract_z
_atom_site_U_iso_or_equiv
_atom_site_adp_type
_atom_site_occupancy
_atom_site_site_symmetry_order
_atom_site_calc_flag
_atom_site_refinement_flags_posn
_atom_site_refinement_flags_adp
C1 C 0.8136(3) 0.97977(16) 0.3499(3) 0.0329(7) Uani 1 1 d . .
C2 C 0.8747(3) 1.03024(17) 0.4223(3) 0.0430(8) Uani 1 1 d . .
H2A H 0.9594 1.0477 0.4196 0.052 Uiso 1 1 calc R U
C3 C 0.7881(4) 1.05174(17) 0.5022(3) 0.0434(9) Uani 1 1 d . .
H3A H 0.8049 1.0861 0.5614 0.052 Uiso 1 1 calc R U
C4 C 0.6758(3) 1.01365(16) 0.4779(3) 0.0342(7) Uani 1 1 d . .
C5 C 0.5488(3) 1.01478(16) 0.5318(3) 0.0365(7) Uani 1 1 d . .
C6 C 0.5399(3) 0.95601(15) 0.6153(3) 0.0321(7) Uani 1 1 d . .
C7 C 0.5518(3) 0.94967(17) 0.7464(3) 0.0385(8) Uani 1 1 d . .
H7 H 0.5708 0.983 0.8079 0.046 Uiso 1 1 calc R U
C8 C 0.5303(3) 0.88390(17) 0.7732(3) 0.0389(8) Uani 1 1 d . .
H8 H 0.5325 0.866 0.8554 0.047 Uiso 1 1 calc R U
C9 C 0.5057(3) 0.85143(17) 0.6572(3) 0.0322(7) Uani 1 1 d . .
C10 C 0.4713(3) 0.78118(16) 0.6252(3) 0.0341(7) Uani 1 1 d . .
C11 C 0.5853(3) 0.74351(16) 0.5889(3) 0.0328(7) Uani 1 1 d . .
C12 C 0.6642(3) 0.69545(17) 0.6507(3) 0.0385(8) Uani 1 1 d . .
H12 H 0.6632 0.6791 0.7335 0.046 Uiso 1 1 calc R U
C13 C 0.7486(3) 0.67408(16) 0.5683(3) 0.0393(8) Uani 1 1 d . .
H13 H 0.8132 0.6411 0.5869 0.047 Uiso 1 1 calc R U
C14 C 0.7196(3) 0.70974(16) 0.4580(3) 0.0335(7) Uani 1 1 d . .
C15 C 0.7738(3) 0.70776(16) 0.3345(3) 0.0377(8) Uani 1 1 d . .
C16 C 0.8563(3) 0.76709(16) 0.3215(3) 0.0340(7) Uani 1 1 d . .
C17 C 0.9919(3) 0.77561(18) 0.3285(3) 0.0422(8) Uani 1 1 d . .
H17 H 1.0582 0.7434 0.3468 0.051 Uiso 1 1 calc R U
C18 C 1.0147(3) 0.84143(17) 0.3034(3) 0.0404(8) Uani 1 1 d . .
H18 H 1.0983 0.8604 0.3022 0.049 Uiso 1 1 calc R U
C19 C 0.8933(3) 0.87180(16) 0.2814(3) 0.0343(8) Uani 1 1 d . .
C20 C 0.8544(3) 0.94084(16) 0.2428(3) 0.0359(7) Uani 1 1 d . .
C21 C 0.4237(3) 1.01764(18) 0.4185(3) 0.0448(8) Uani 1 1 d . .
H21A H 0.3427 1.0185 0.4529 0.067 Uiso 1 1 calc R U
H21B H 0.4222 0.98 0.3638 0.067 Uiso 1 1 calc R U
H21C H 0.4277 1.0562 0.3676 0.067 Uiso 1 1 calc R U
C22 C 0.5494(4) 1.07530(17) 0.6145(3) 0.0463(9) Uani 1 1 d . .
H22A H 0.4684 1.0763 0.649 0.07 Uiso 1 1 calc R U
H22B H 0.552 1.1131 0.5613 0.07 Uiso 1 1 calc R U
H22C H 0.6281 1.0749 0.6856 0.07 Uiso 1 1 calc R U
C23 C 0.3438(3) 0.77590(18) 0.5138(3) 0.0408(8) Uani 1 1 d . .
H23A H 0.3618 0.7952 0.4356 0.061 Uiso 1 1 calc R U
H23B H 0.2694 0.7982 0.5385 0.061 Uiso 1 1 calc R U
H23C H 0.3205 0.731 0.4975 0.061 Uiso 1 1 calc R U
C24 C 0.6550(4) 0.70345(19) 0.2156(3) 0.0488(9) Uani 1 1 d . .
H24A H 0.6015 0.6656 0.2231 0.073 Uiso 1 1 calc R U
H24B H 0.6896 0.7005 0.1371 0.073 Uiso 1 1 calc R U
H24C H 0.5992 0.7416 0.2117 0.073 Uiso 1 1 calc R U
C25 C 0.8620(4) 0.64771(18) 0.3376(4) 0.0532(10) Uani 1 1 d . .
H25A H 0.8092 0.6097 0.3461 0.08 Uiso 1 1 calc R U
H25B H 0.9383 0.6503 0.411 0.08 Uiso 1 1 calc R U
H25C H 0.8942 0.6451 0.2578 0.08 Uiso 1 1 calc R U
C26 C 0.7378(3) 0.94161(18) 0.1198(3) 0.0421(8) Uani 1 1 d . .
H26A H 0.6582 0.9219 0.1398 0.063 Uiso 1 1 calc R U
H26B H 0.7647 0.9177 0.0507 0.063 Uiso 1 1 calc R U
H26C H 0.7176 0.9857 0.0921 0.063 Uiso 1 1 calc R U
C27 C 0.4362(3) 0.75076(17) 0.7407(3) 0.0391(8) Uani 1 1 d . .
C28 C 0.3945(3) 0.72671(16) 0.8259(3) 0.0389(8) Uani 1 1 d . .
C29 C 0.3291(3) 0.70040(17) 0.9232(3) 0.0352(7) Uani 1 1 d . .
C30 C 0.3227(3) 0.73658(19) 1.0329(3) 0.0431(8) Uani 1 1 d . .
H30 H 0.3678 0.7763 1.0474 0.052 Uiso 1 1 calc R U
C31 C 0.2507(4) 0.7142(2) 1.1199(3) 0.0552(11) Uani 1 1 d . .
H31 H 0.2467 0.7388 1.1938 0.066 Uiso 1 1 calc R U
C32 C 0.1843(4) 0.6562(2) 1.0999(4) 0.0561(11) Uani 1 1 d . .
H32 H 0.1343 0.6415 1.1593 0.067 Uiso 1 1 calc R U
C33 C 0.1913(4) 0.6197(2) 0.9925(4) 0.0533(10) Uani 1 1 d . .
H33 H 0.1466 0.5798 0.9792 0.064 Uiso 1 1 calc R U
C34 C 0.2637(3) 0.64138(18) 0.9040(3) 0.0457(9) Uani 1 1 d . .
H34 H 0.2687 0.6162 0.8312 0.055 Uiso 1 1 calc R U
C35 C 0.9726(3) 0.97127(17) 0.2072(3) 0.0386(8) Uani 1 1 d . .
C36 C 1.0650(3) 0.99313(17) 0.1691(3) 0.0391(8) Uani 1 1 d . .
C37 C 1.1752(3) 1.01696(18) 0.1170(3) 0.0379(8) Uani 1 1 d . .
C38 C 1.1933(4) 1.0821(2) 0.1004(3) 0.0525(10) Uani 1 1 d . .
H38 H 1.1335 1.1119 0.1243 0.063 Uiso 1 1 calc R U
C39 C 1.2990(5) 1.1035(2) 0.0487(4) 0.0695(14) Uani 1 1 d . .
H39 H 1.3113 1.1479 0.0382 0.083 Uiso 1 1 calc R U
C40 C 1.3866(5) 1.0602(3) 0.0124(4) 0.0684(14) Uani 1 1 d . .
H40 H 1.4579 1.075 -0.0235 0.082 Uiso 1 1 calc R U
C41 C 1.3699(4) 0.9957(2) 0.0287(4) 0.0590(12) Uani 1 1 d . .
H41 H 1.4293 0.9662 0.0032 0.071 Uiso 1 1 calc R U
C42 C 1.2658(3) 0.9737(2) 0.0827(3) 0.0464(9) Uani 1 1 d . .
H42 H 1.2564 0.9294 0.0963 0.056 Uiso 1 1 calc R U
C43 C 0.9589(3) 0.81194(17) 0.6598(3) 0.0422(8) Uani 1 1 d . .
H43A H 0.865 0.7998 0.6564 0.051 Uiso 1 1 calc R U
H43B H 0.9635 0.8291 0.5744 0.051 Uiso 1 1 calc R U
C44 C 1.0452(3) 0.75226(19) 0.6849(4) 0.0527(10) Uani 1 1 d . .
H44A H 1.0134 0.7211 0.6167 0.079 Uiso 1 1 calc R U
H44B H 1.0395 0.734 0.7681 0.079 Uiso 1 1 calc R U
H44C H 1.1381 0.7634 0.686 0.079 Uiso 1 1 calc R U
C45 C 1.0042(3) 0.83997(19) 0.8968(3) 0.0507(10) Uani 1 1 d . .
H45A H 1.081 0.8105 0.92 0.061 Uiso 1 1 calc R U
H45B H 1.0216 0.8763 0.9573 0.061 Uiso 1 1 calc R U
C46 C 0.8793(4) 0.8053(2) 0.9167(4) 0.0598(11) Uani 1 1 d . .
H46A H 0.8929 0.7913 1.0062 0.09 Uiso 1 1 calc R U
H46B H 0.8624 0.7682 0.8597 0.09 Uiso 1 1 calc R U
H46C H 0.8026 0.8342 0.8968 0.09 Uiso 1 1 calc R U
C47 C 0.8928(3) 0.91758(17) 0.7249(3) 0.0436(9) Uani 1 1 d . .
H47A H 0.8883 0.9306 0.6348 0.052 Uiso 1 1 calc R U
H47B H 0.8047 0.8996 0.7292 0.052 Uiso 1 1 calc R U
C48 C 0.9180(4) 0.97687(19) 0.8103(3) 0.0532(10) Uani 1 1 d . .
H48A H 0.8463 1.0078 0.7811 0.08 Uiso 1 1 calc R U
H48B H 1.0038 0.9959 0.805 0.08 Uiso 1 1 calc R U
H48C H 0.9199 0.9649 0.8995 0.08 Uiso 1 1 calc R U
C49 C 1.1393(3) 0.89086(19) 0.7598(3) 0.0486(9) Uani 1 1 d . .
H49A H 1.166 0.9207 0.8328 0.058 Uiso 1 1 calc R U
H49B H 1.2028 0.8548 0.7746 0.058 Uiso 1 1 calc R U
C50 C 1.1527(4) 0.9249(2) 0.6371(4) 0.0555(10) Uani 1 1 d . .
H50A H 1.2449 0.9395 0.6457 0.083 Uiso 1 1 calc R U
H50B H 1.0923 0.9616 0.6225 0.083 Uiso 1 1 calc R U
H50C H 1.1294 0.8955 0.5642 0.083 Uiso 1 1 calc R U
N1 N 0.6927(3) 0.96978(14) 0.3846(3) 0.0356(6) Uani 1 1 d . .
N2 N 0.5122(3) 0.89579(13) 0.5620(3) 0.0339(6) Uani 1 1 d . .
N3 N 0.6207(3) 0.75287(13) 0.4712(3) 0.0358(6) Uani 1 1 d . .
N4 N 0.7971(3) 0.82638(13) 0.2926(3) 0.0357(6) Uani 1 1 d . .
N5 N 0.9984(2) 0.86514(16) 0.7605(2) 0.0393(7) Uani 1 1 d . .
Cl1 Cl 0.47658(7) 0.85798(4) 0.25644(7) 0.03795(19) Uani 1 1 d . .
H1 H 0.634(4) 0.9380(19) 0.350(4) 0.060(12) Uiso 1 1 d . .
H2 H 0.496(3) 0.8874(15) 0.477(3) 0.036(9) Uiso 1 1 d . .
H3 H 0.580(3) 0.7804(16) 0.405(3) 0.038(9) Uiso 1 1 d . .
H4 H 0.702(4) 0.8347(18) 0.273(3) 0.063(12) Uiso 1 1 d . .

loop_
_atom_site_aniso_label
_atom_site_aniso_U_11
_atom_site_aniso_U_22
_atom_site_aniso_U_33
_atom_site_aniso_U_23
_atom_site_aniso_U_13
_atom_site_aniso_U_12
C1 0.0320(17) 0.0304(19) 0.0363(16) 0.0030(14) 0.0075(13) -0.0025(14)
C2 0.0387(19) 0.043(2) 0.0470(18) -0.0024(17) 0.0095(15) -0.0124(16)
C3 0.051(2) 0.035(2) 0.0437(18) -0.0073(16) 0.0084(16) -0.0091(16)
C4 0.0380(18) 0.0288(18) 0.0345(16) -0.0011(14) 0.0052(13) 0.0007(14)
C5 0.0374(18) 0.0313(19) 0.0397(16) -0.0047(14) 0.0062(13) 0.0040(15)
C6 0.0283(16) 0.0293(19) 0.0381(16) -0.0067(14) 0.0062(13) 0.0047(13)
C7 0.0401(19) 0.042(2) 0.0337(16) -0.0069(15) 0.0088(14) 0.0016(15)
C8 0.0357(18) 0.049(2) 0.0333(16) 0.0001(14) 0.0098(13) 0.0009(15)
C9 0.0270(14) 0.0336(19) 0.0361(14) -0.0002(15) 0.0074(11) 0.0011(14)
C10 0.0309(16) 0.036(2) 0.0372(16) -0.0003(14) 0.0116(13) -0.0002(14)
C11 0.0295(16) 0.0334(19) 0.0371(16) -0.0004(14) 0.0106(13) -0.0036(14)
C12 0.0389(18) 0.035(2) 0.0425(18) 0.0058(15) 0.0104(14) 0.0006(15)
C13 0.0362(18) 0.029(2) 0.053(2) 0.0015(16) 0.0116(15) 0.0037(15)
C14 0.0265(16) 0.0285(18) 0.0469(18) -0.0033(15) 0.0114(13) 0.0002(13)
C15 0.0414(19) 0.0288(19) 0.0467(18) -0.0060(15) 0.0176(15) -0.0010(15)
C16 0.0358(17) 0.0307(19) 0.0383(17) -0.0038(14) 0.0142(14) 0.0007(14)
C17 0.0353(18) 0.043(2) 0.050(2) 0.0041(17) 0.0146(15) 0.0073(16)
C18 0.0334(17) 0.045(2) 0.0446(18) 0.0022(16) 0.0130(14) -0.0024(15)
C19 0.0355(17) 0.038(2) 0.0302(14) -0.0016(14) 0.0087(12) -0.0035(15)
C20 0.0348(17) 0.037(2) 0.0367(16) 0.0002(14) 0.0094(13) -0.0056(14)
C21 0.043(2) 0.040(2) 0.0477(18) -0.0007(16) 0.0022(15) 0.0094(17)
C22 0.054(2) 0.035(2) 0.051(2) -0.0081(17) 0.0144(17) 0.0040(17)
C23 0.0309(17) 0.046(2) 0.0450(19) -0.0020(16) 0.0077(14) -0.0008(15)
C24 0.058(2) 0.043(2) 0.0470(19) -0.0115(17) 0.0147(17) -0.0120(19)
C25 0.058(2) 0.037(2) 0.072(2) -0.0041(19) 0.031(2) 0.0074(18)
C26 0.043(2) 0.046(2) 0.0374(17) 0.0026(15) 0.0096(15) -0.0036(16)
C27 0.0336(17) 0.040(2) 0.0450(18) 0.0019(16) 0.0114(14) 0.0004(15)
C28 0.0353(18) 0.038(2) 0.0441(18) 0.0015(15) 0.0095(15) 0.0001(15)
C29 0.0287(16) 0.041(2) 0.0360(16) 0.0044(15) 0.0065(13) 0.0032(15)
C30 0.0398(19) 0.045(2) 0.0430(19) -0.0036(17) 0.0053(15) -0.0067(16)
C31 0.058(2) 0.071(3) 0.0388(19) -0.0058(19) 0.0163(17) -0.001(2)
C32 0.055(2) 0.066(3) 0.054(2) 0.017(2) 0.0261(19) -0.002(2)
C33 0.053(2) 0.044(2) 0.067(2) 0.003(2) 0.0210(19) -0.0072(19)
C34 0.049(2) 0.041(2) 0.0499(19) -0.0016(17) 0.0180(16) -0.0030(17)
C35 0.0401(19) 0.037(2) 0.0383(17) 0.0037(15) 0.0087(14) -0.0007(16)
C36 0.0407(19) 0.040(2) 0.0364(17) 0.0022(15) 0.0081(14) -0.0054(16)
C37 0.0398(19) 0.044(2) 0.0276(15) 0.0033(15) 0.0037(13) -0.0105(16)
C38 0.071(3) 0.048(3) 0.041(2) 0.0006(18) 0.0200(19) -0.011(2)
C39 0.105(4) 0.063(3) 0.047(2) 0.004(2) 0.030(2) -0.036(3)
C40 0.063(3) 0.099(4) 0.048(2) 0.001(2) 0.020(2) -0.034(3)
C41 0.039(2) 0.087(4) 0.051(2) 0.005(2) 0.0095(17) -0.004(2)
C42 0.0345(19) 0.058(3) 0.0452(19) 0.0111(18) 0.0045(15) -0.0043(18)
C43 0.0337(18) 0.043(2) 0.0483(19) -0.0062(17) 0.0056(15) -0.0004(15)
C44 0.036(2) 0.055(3) 0.066(2) -0.005(2) 0.0109(17) 0.0078(18)
C45 0.042(2) 0.063(3) 0.0422(18) 0.0022(17) -0.0004(15) 0.0054(18)
C46 0.056(3) 0.073(3) 0.052(2) 0.005(2) 0.0171(19) 0.000(2)
C47 0.0363(19) 0.051(2) 0.0411(18) -0.0011(17) 0.0020(14) 0.0094(17)
C48 0.055(2) 0.054(3) 0.049(2) -0.0104(19) 0.0091(17) 0.008(2)
C49 0.0322(19) 0.054(3) 0.056(2) -0.0041(18) 0.0005(15) -0.0031(17)
C50 0.040(2) 0.062(3) 0.066(2) -0.001(2) 0.0151(18) -0.0039(19)
N1 0.0372(15) 0.0309(16) 0.0390(14) -0.0055(13) 0.0091(12) -0.0045(13)
N2 0.0375(15) 0.0335(16) 0.0305(13) -0.0024(12) 0.0069(11) 0.0029(12)
N3 0.0359(15) 0.0352(17) 0.0381(14) 0.0024(13) 0.0118(12) 0.0057(13)
N4 0.0303(15) 0.0333(16) 0.0453(15) -0.0011(12) 0.0125(12) 0.0007(12)
N5 0.0299(14) 0.0464(18) 0.0384(13) -0.0020(14) 0.0008(10) 0.0024(14)
Cl1 0.0362(4) 0.0391(5) 0.0362(4) -0.0037(4) 0.0027(3) -0.0006(4)

loop_
_atom_type_symbol
_atom_type_description
_atom_type_scat_dispersion_real
_atom_type_scat_dispersion_imag
_atom_type_scat_source
C C 0.0033 0.0016 'International Tables Vol C Tables 4.2.6.8 and 6.1.1.4'
H H 0 0 'International Tables Vol C Tables 4.2.6.8 and 6.1.1.4'
N N 0.0061 0.0033 'International Tables Vol C Tables 4.2.6.8 and 6.1.1.4'
Cl Cl 0.1484 0.1585 'International Tables Vol C Tables 4.2.6.8 and 6.1.1.4'

loop_
_geom_angle_atom_site_label_1
_geom_angle_atom_site_label_2
_geom_angle_atom_site_label_3
_geom_angle
C2 C1 N1 107.0(3)
C2 C1 C20 131.4(3)
N1 C1 C20 121.6(3)
C1 C2 C3 108.0(3)
C1 C2 H2A 126
C3 C2 H2A 126
C4 C3 C2 107.9(3)
C4 C3 H3A 126
C2 C3 H3A 126
C3 C4 N1 106.7(3)
C3 C4 C5 131.6(3)
N1 C4 C5 121.7(3)
C4 C5 C6 111.6(3)
C4 C5 C22 109.2(3)
C6 C5 C22 108.9(3)
C4 C5 C21 109.5(3)
C6 C5 C21 109.6(3)
C22 C5 C21 108.0(3)
C7 C6 N2 106.9(3)
C7 C6 C5 131.3(3)
N2 C6 C5 121.8(3)
C6 C7 C8 108.1(3)
C6 C7 H7 126
C8 C7 H7 126
C9 C8 C7 107.5(3)
C9 C8 H8 126.2
C7 C8 H8 126.2
C8 C9 N2 107.0(3)
C8 C9 C10 131.2(3)
N2 C9 C10 121.7(3)
C27 C10 C11 108.7(3)
C27 C10 C9 108.1(3)
C11 C10 C9 113.6(2)
C27 C10 C23 106.4(3)
C11 C10 C23 109.3(3)
C9 C10 C23 110.5(3)
C12 C11 N3 107.1(3)
C12 C11 C10 131.6(3)
N3 C11 C10 121.2(3)
C11 C12 C13 108.0(3)
C11 C12 H12 126
C13 C12 H12 126
C14 C13 C12 107.9(3)
C14 C13 H13 126
C12 C13 H13 126
C13 C14 N3 107.2(3)
C13 C14 C15 131.9(3)
N3 C14 C15 120.9(3)
C16 C15 C14 111.5(3)
C16 C15 C25 109.4(3)
C14 C15 C25 108.8(3)
C16 C15 C24 108.9(3)
C14 C15 C24 109.5(3)
C25 C15 C24 108.7(3)
C17 C16 N4 106.3(3)
C17 C16 C15 131.9(3)
N4 C16 C15 121.7(3)
C16 C17 C18 108.4(3)
C16 C17 H17 125.8
C18 C17 H17 125.8
C19 C18 C17 107.4(3)
C19 C18 H18 126.3
C17 C18 H18 126.3
C18 C19 N4 107.5(3)
C18 C19 C20 131.1(3)
N4 C19 C20 121.4(3)
C35 C20 C1 109.3(3)
C35 C20 C19 107.1(3)
C1 C20 C19 113.6(3)
C35 C20 C26 107.3(3)
C1 C20 C26 109.5(3)
C19 C20 C26 109.9(3)
C5 C21 H21A 109.5
C5 C21 H21B 109.5
H21A C21 H21B 109.5
C5 C21 H21C 109.5
H21A C21 H21C 109.5
H21B C21 H21C 109.5
C5 C22 H22A 109.5
C5 C22 H22B 109.5
H22A C22 H22B 109.5
C5 C22 H22C 109.5
H22A C22 H22C 109.5
H22B C22 H22C 109.5
C10 C23 H23A 109.5
C10 C23 H23B 109.5
H23A C23 H23B 109.5
C10 C23 H23C 109.5
H23A C23 H23C 109.5
H23B C23 H23C 109.5
C15 C24 H24A 109.5
C15 C24 H24B 109.5
H24A C24 H24B 109.5
C15 C24 H24C 109.5
H24A C24 H24C 109.5
H24B C24 H24C 109.5
C15 C25 H25A 109.5
C15 C25 H25B 109.5
H25A C25 H25B 109.5
C15 C25 H25C 109.5
H25A C25 H25C 109.5
H25B C25 H25C 109.5
C20 C26 H26A 109.5
C20 C26 H26B 109.5
H26A C26 H26B 109.5
C20 C26 H26C 109.5
H26A C26 H26C 109.5
H26B C26 H26C 109.5
C28 C27 C10 173.1(3)
C27 C28 C29 173.6(4)
C34 C29 C30 119.3(3)
C34 C29 C28 120.7(3)
C30 C29 C28 119.8(3)
C31 C30 C29 120.0(3)
C31 C30 H30 120
C29 C30 H30 120
C32 C31 C30 120.6(4)
C32 C31 H31 119.7
C30 C31 H31 119.7
C31 C32 C33 119.8(3)
C31 C32 H32 120.1
C33 C32 H32 120.1
C32 C33 C34 120.3(4)
C32 C33 H33 119.8
C34 C33 H33 119.8
C33 C34 C29 119.9(3)
C33 C34 H34 120.1
C29 C34 H34 120.1
C36 C35 C20 174.6(3)
C35 C36 C37 176.7(4)
C38 C37 C42 119.1(3)
C38 C37 C36 121.4(3)
C42 C37 C36 119.5(3)
C39 C38 C37 120.2(4)
C39 C38 H38 119.9
C37 C38 H38 119.9
C40 C39 C38 120.3(4)
C40 C39 H39 119.9
C38 C39 H39 119.9
C41 C40 C39 120.1(4)
C41 C40 H40 120
C39 C40 H40 120
C40 C41 C42 120.1(4)
C40 C41 H41 119.9
C42 C41 H41 119.9
C41 C42 C37 120.2(4)
C41 C42 H42 119.9
C37 C42 H42 119.9
C44 C43 N5 114.8(3)
C44 C43 H43A 108.6
N5 C43 H43A 108.6
C44 C43 H43B 108.6
N5 C43 H43B 108.6
H43A C43 H43B 107.5
C43 C44 H44A 109.5
C43 C44 H44B 109.5
H44A C44 H44B 109.5
C43 C44 H44C 109.5
H44A C44 H44C 109.5
H44B C44 H44C 109.5
C46 C45 N5 115.8(3)
C46 C45 H45A 108.3
N5 C45 H45A 108.3
C46 C45 H45B 108.3
N5 C45 H45B 108.3
H45A C45 H45B 107.4
C45 C46 H46A 109.5
C45 C46 H46B 109.5
H46A C46 H46B 109.5
C45 C46 H46C 109.5
H46A C46 H46C 109.5
H46B C46 H46C 109.5
C48 C47 N5 114.7(3)
C48 C47 H47A 108.6
N5 C47 H47A 108.6
C48 C47 H47B 108.6
N5 C47 H47B 108.6
H47A C47 H47B 107.6
C47 C48 H48A 109.5
C47 C48 H48B 109.5
H48A C48 H48B 109.5
C47 C48 H48C 109.5
H48A C48 H48C 109.5
H48B C48 H48C 109.5
C50 C49 N5 115.4(3)
C50 C49 H49A 108.4
N5 C49 H49A 108.4
C50 C49 H49B 108.4
N5 C49 H49B 108.4
H49A C49 H49B 107.5
C49 C50 H50A 109.5
C49 C50 H50B 109.5
H50A C50 H50B 109.5
C49 C50 H50C 109.5
H50A C50 H50C 109.5
H50B C50 H50C 109.5
C1 N1 C4 110.4(3)
C1 N1 H1 123(2)
C4 N1 H1 126(2)
C6 N2 C9 110.5(3)
C6 N2 H2 124(2)
C9 N2 H2 125(2)
C14 N3 C11 109.8(3)
C14 N3 H3 123(2)
C11 N3 H3 127(2)
C16 N4 C19 110.4(3)
C16 N4 H4 125(2)
C19 N4 H4 124(2)
C47 N5 C45 111.1(3)
C47 N5 C43 106.5(2)
C45 N5 C43 111.1(3)
C47 N5 C49 111.1(3)
C45 N5 C49 106.4(2)
C43 N5 C49 110.7(3)

loop_
_geom_bond_atom_site_label_1
_geom_bond_atom_site_label_2
_geom_bond_distance
C1 C2 1.365(4)
C1 N1 1.373(4)
C1 C20 1.520(4)
C2 C3 1.418(5)
C2 H2A 0.94
C3 C4 1.366(5)
C3 H3A 0.94
C4 N1 1.380(4)
C4 C5 1.520(4)
C5 C6 1.521(5)
C5 C22 1.531(4)
C5 C21 1.545(4)
C6 C7 1.369(4)
C6 N2 1.376(4)
C7 C8 1.423(5)
C7 H7 0.94
C8 C9 1.372(4)
C8 H8 0.94
C9 N2 1.376(4)
C9 C10 1.523(5)
C10 C27 1.485(4)
C10 C11 1.516(4)
C10 C23 1.551(4)
C11 C12 1.356(4)
C11 N3 1.381(4)
C12 C13 1.420(4)
C12 H12 0.94
C13 C14 1.357(4)
C13 H13 0.94
C14 N3 1.377(4)
C14 C15 1.522(4)
C15 C16 1.515(4)
C15 C25 1.533(5)
C15 C24 1.542(5)
C16 C17 1.375(4)
C16 N4 1.376(4)
C17 C18 1.423(5)
C17 H17 0.94
C18 C19 1.360(4)
C18 H18 0.94
C19 N4 1.383(4)
C19 C20 1.521(5)
C20 C35 1.477(4)
C20 C26 1.555(4)
C21 H21A 0.97
C21 H21B 0.97
C21 H21C 0.97
C22 H22A 0.97
C22 H22B 0.97
C22 H22C 0.97
C23 H23A 0.97
C23 H23B 0.97
C23 H23C 0.97
C24 H24A 0.97
C24 H24B 0.97
C24 H24C 0.97
C25 H25A 0.97
C25 H25B 0.97
C25 H25C 0.97
C26 H26A 0.97
C26 H26B 0.97
C26 H26C 0.97
C27 C28 1.185(4)
C28 C29 1.447(4)
C29 C34 1.389(5)
C29 C30 1.394(5)
C30 C31 1.376(5)
C30 H30 0.94
C31 C32 1.375(6)
C31 H31 0.94
C32 C33 1.379(6)
C32 H32 0.94
C33 C34 1.385(5)
C33 H33 0.94
C34 H34 0.94
C35 C36 1.190(4)
C36 C37 1.440(4)
C37 C38 1.383(5)
C37 C42 1.390(5)
C38 C39 1.381(5)
C38 H38 0.94
C39 C40 1.378(6)
C39 H39 0.94
C40 C41 1.367(6)
C40 H40 0.94
C41 C42 1.385(5)
C41 H41 0.94
C42 H42 0.94
C43 C44 1.509(5)
C43 N5 1.526(4)
C43 H43A 0.98
C43 H43B 0.98
C44 H44A 0.97
C44 H44B 0.97
C44 H44C 0.97
C45 C46 1.513(5)
C45 N5 1.520(4)
C45 H45A 0.98
C45 H45B 0.98
C46 H46A 0.97
C46 H46B 0.97
C46 H46C 0.97
C47 C48 1.516(5)
C47 N5 1.518(4)
C47 H47A 0.98
C47 H47B 0.98
C48 H48A 0.97
C48 H48B 0.97
C48 H48C 0.97
C49 C50 1.508(5)
C49 N5 1.530(4)
C49 H49A 0.98
C49 H49B 0.98
C50 H50A 0.97
C50 H50B 0.97
C50 H50C 0.97
N1 H1 0.91(4)
N2 H2 0.90(3)
N3 H3 0.93(3)
N4 H4 0.96(4)

loop_
_geom_hbond_atom_site_label_D
_geom_hbond_atom_site_label_H
_geom_hbond_atom_site_label_A
_geom_hbond_distance_DH
_geom_hbond_distance_HA
_geom_hbond_distance_DA
_geom_hbond_angle_DHA
N1 H1 Cl1 0.91(4) 2.37(4) 3.280(3) 178(3)
N2 H2 Cl1 0.90(3) 2.37(3) 3.262(3) 173(3)
N3 H3 Cl1 0.93(3) 2.33(3) 3.257(3) 174(3)
N4 H4 Cl1 0.96(4) 2.31(4) 3.263(3) 172(3)
